data_7716583
loop_
_publ_author_name
'Massoud, Salah S.'
'Mautner, Franz A.'
'Louka, Febee R.'
'Salem, Nahed M. H.'
'Fischer, Roland C.'
'Torvisco, Ana'
'Van&#x10d;o, J&#xe1;n'
'Belza, Jan'
'Dvo&#x159;&#xe1;k, Zden&#x11b;k'
'Tr&#xe1;vn&#xed;&#x10d;ek, Zden&#x11b;k'

_publ_section_title
;
 Structurally diverse zinc(II) complexes containing tripodal tetradentate
 phenoxido-amines with promising antiproliferative effects.
;
_journal_issue 29
_journal_name_full 'Dalton transactions (Cambridge, England : 2003)'
_journal_page_first 12261
_journal_page_last 12280
_journal_paper_doi 10.1039/d4dt00942h
_journal_volume 53
_journal_year 2024
_chemical_formula_moiety 'C28 H44 N2 O3 Zn, C H4 O '
_chemical_formula_sum 'C29 H48 N2 O4 Zn'
_chemical_formula_weight 554.06
_space_group_crystal_system monoclinic
_space_group_IT_number 14
_space_group_name_Hall '-P 2ybc'
_space_group_name_H-M_alt 'P 1 21/c 1'
_atom_sites_solution_hydrogens mixed
_atom_sites_solution_primary iterative
_audit_creation_method SHELXL-2018/3
_audit_update_record
;
2024-02-23 deposited with the CCDC.	2024-07-09 downloaded from the CCDC.
;
_cell_angle_alpha 90
_cell_angle_beta 95.380(2)
_cell_angle_gamma 90
_cell_formula_units_Z 4
_cell_length_a 13.4367(5)
_cell_length_b 17.5316(6)
_cell_length_c 12.1732(4)
_cell_measurement_reflns_used 9786
_cell_measurement_temperature 100(2)
_cell_measurement_theta_max 33.15
_cell_measurement_theta_min 2.32
_cell_volume 2854.97(17)
_computing_cell_refinement 'SAINT V8.38A (Bruker AXS Inc., 2017)'
_computing_data_collection 'Bruker APEX2'
_computing_data_reduction 'SAINT V8.38A (Bruker AXS Inc., 2017)'
_computing_molecular_graphics 'shelXle (C.B. Huebschle, rev 924)'
_computing_publication_material 'Bruker SHELXTL'
_computing_structure_refinement 'SHELXL-2018/3 (Sheldrick, 2018)'
_computing_structure_solution 'SHELXT 2014/5 (Sheldrick, 2014)'
_diffrn_ambient_temperature 100(2)
_diffrn_detector 'Bruker APEX2 area detector'
_diffrn_detector_type 'CCD area detector'
_diffrn_measured_fraction_theta_full 0.991
_diffrn_measured_fraction_theta_max 0.991
_diffrn_measurement_device 'three-circle diffractometer'
_diffrn_measurement_device_type 'Bruker APEX-II CCD'
_diffrn_measurement_method '\f and \w scans'
_diffrn_radiation_monochromator 'multilayer monochromator'
_diffrn_radiation_probe x-ray
_diffrn_radiation_source 'Incoatec microfocus sealed tube'
_diffrn_radiation_type MoK\a
_diffrn_radiation_wavelength 0.71073
_diffrn_reflns_av_R_equivalents 0.0980
_diffrn_reflns_av_unetI/netI 0.0567
_diffrn_reflns_Laue_measured_fraction_full 0.991
_diffrn_reflns_Laue_measured_fraction_max 0.991
_diffrn_reflns_limit_h_max 15
_diffrn_reflns_limit_h_min -15
_diffrn_reflns_limit_k_max 20
_diffrn_reflns_limit_k_min -20
_diffrn_reflns_limit_l_max 12
_diffrn_reflns_limit_l_min -14
_diffrn_reflns_number 50903
_diffrn_reflns_point_group_measured_fraction_full 0.991
_diffrn_reflns_point_group_measured_fraction_max 0.991
_diffrn_reflns_theta_full 25.000
_diffrn_reflns_theta_max 25.000
_diffrn_reflns_theta_min 2.323
_diffrn_source 'microfocus sealed X-ray tube'
_diffrn_source_type 'Incoatec I\ms'
_exptl_absorpt_coefficient_mu 0.896
_exptl_absorpt_correction_T_max 0.7465
_exptl_absorpt_correction_T_min 0.6221
_exptl_absorpt_correction_type multi-scan
_exptl_absorpt_process_details
;
 SADABS 2016/2: Krause, L., Herbst-Irmer, R., Sheldrick G.M. & Stalke D.,
 J. Appl. Cryst. 48 (2015) 3-10
;
_exptl_crystal_colour colourless
_exptl_crystal_density_diffrn 1.289
_exptl_crystal_description block
_exptl_crystal_F_000 1192
_exptl_crystal_size_max 0.080
_exptl_crystal_size_mid 0.070
_exptl_crystal_size_min 0.070
_refine_diff_density_max 0.641
_refine_diff_density_min -0.447
_refine_diff_density_rms 0.065
_refine_ls_extinction_method none
_refine_ls_goodness_of_fit_ref 1.029
_refine_ls_hydrogen_treatment constr
_refine_ls_matrix_type full
_refine_ls_number_parameters 339
_refine_ls_number_reflns 4990
_refine_ls_number_restraints 0
_refine_ls_restrained_S_all 1.029
_refine_ls_R_factor_all 0.0484
_refine_ls_R_factor_gt 0.0367
_refine_ls_shift/su_max 0.001
_refine_ls_shift/su_mean 0.000
_refine_ls_structure_factor_coef Fsqd
_refine_ls_weighting_details 'w=1/[\s^2^(Fo^2^)+(0.0207P)^2^+3.7295P] where P=(Fo^2^+2Fc^2^)/3'
_refine_ls_weighting_scheme calc
_refine_ls_wR_factor_gt 0.0899
_refine_ls_wR_factor_ref 0.0971
_reflns_Friedel_coverage 0.000
_reflns_number_gt 4184
_reflns_number_total 4990
_reflns_threshold_expression 'I > 2\s(I)'
_publcif_datablock.id {9722c757-379c-4e94-9131-12e900aa6691}

_cod_data_source_file d4dt00942h2.cif
_cod_data_source_block AT1267_a
_cod_depositor_comments 'Adding full bibliography for 7716581--7716586.cif.'
_cod_original_sg_symbol_H-M 'P 21/c'
_cod_database_code 7716583
_shelx_shelxl_version_number 2018/3
_shelx_space_group_comment
;
The symmetry employed for this shelxl refinement is uniquely defined
by the following loop, which should always be used as a source of
symmetry information in preference to the above space-group names.
They are only intended as comments.
;
_shelx_estimated_absorpt_t_min 0.932
_shelx_estimated_absorpt_t_max 0.940
_publcif_funding_html
;
;

loop_
_space_group_symop_operation_xyz
'x, y, z'
'-x, y+1/2, -z+1/2'
'-x, -y, -z'
'x, -y-1/2, z-1/2'

loop_
_atom_site_label
_atom_site_type_symbol
_atom_site_fract_x
_atom_site_fract_y
_atom_site_fract_z
_atom_site_U_iso_or_equiv
_atom_site_adp_type
_atom_site_occupancy
_atom_site_site_symmetry_order
_atom_site_calc_flag
_atom_site_refinement_flags_posn
_atom_site_refinement_flags_adp
_atom_site_refinement_flags_occupancy
_atom_site_disorder_assembly
_atom_site_disorder_group
Zn1 Zn 0.76051(2) 0.60834(2) 0.42621(2) 0.01491(10) Uani 1 1 d . . . . .
O1 O 0.90176(12) 0.62899(10) 0.44912(14) 0.0165(4) Uani 1 1 d . . . . .
O2 O 0.66750(12) 0.62904(10) 0.29372(14) 0.0159(4) Uani 1 1 d . . . . .
O3 O 0.71137(14) 0.71892(11) 0.47405(16) 0.0269(4) Uani 1 1 d . . . . .
H3A H 0.748593 0.734294 0.532248 0.040 Uiso 1 1 d R U . . .
H3B H 0.671623 0.742071 0.417820 0.101(18) Uiso 1 1 d R . . . .
O4 O 0.76741(17) 0.80992(13) 0.63355(18) 0.0384(5) Uani 1 1 d . . . . .
H4 H 0.738168 0.830762 0.683705 0.058 Uiso 1 1 calc R U . . .
N1 N 0.70846(16) 0.55870(12) 0.56807(17) 0.0182(5) Uani 1 1 d . . . . .
N2 N 0.77984(15) 0.49126(12) 0.37531(17) 0.0154(4) Uani 1 1 d . . . . .
C1 C 0.88875(18) 0.47346(14) 0.3899(2) 0.0178(5) Uani 1 1 d . . . . .
H1A H 0.899467 0.421808 0.360267 0.021 Uiso 1 1 calc R U . . .
H1B H 0.911058 0.472696 0.469704 0.021 Uiso 1 1 calc R U . . .
C2 C 0.95222(18) 0.52947(14) 0.3336(2) 0.0160(5) Uani 1 1 d . . . . .
C3 C 1.00556(18) 0.50606(15) 0.2465(2) 0.0189(6) Uani 1 1 d . . . . .
H3 H 0.997812 0.455276 0.219853 0.023 Uiso 1 1 calc R U . . .
C4 C 1.06924(18) 0.55481(15) 0.1981(2) 0.0191(6) Uani 1 1 d . . . . .
C5 C 1.08156(18) 0.62815(15) 0.2429(2) 0.0175(5) Uani 1 1 d . . . . .
H5 H 1.128237 0.661292 0.213336 0.021 Uiso 1 1 calc R U . . .
C6 C 1.02922(18) 0.65510(14) 0.3281(2) 0.0153(5) Uani 1 1 d . . . . .
C7 C 0.95920(17) 0.60550(14) 0.3721(2) 0.0147(5) Uani 1 1 d . . . . .
C8 C 1.1229(2) 0.53080(17) 0.1002(2) 0.0248(6) Uani 1 1 d . . . . .
H8A H 1.130345 0.475200 0.100270 0.037 Uiso 1 1 calc R U . . .
H8B H 1.189028 0.554738 0.104788 0.037 Uiso 1 1 calc R U . . .
H8C H 1.084013 0.546886 0.031979 0.037 Uiso 1 1 calc R U . . .
C9 C 1.04207(18) 0.73750(14) 0.3701(2) 0.0168(5) Uani 1 1 d . . . . .
C10 C 1.0651(2) 0.73943(15) 0.4958(2) 0.0213(6) Uani 1 1 d . . . . .
H10A H 1.129659 0.714819 0.516133 0.032 Uiso 1 1 calc R U . . .
H10B H 1.012528 0.712195 0.530469 0.032 Uiso 1 1 calc R U . . .
H10C H 1.067717 0.792508 0.521152 0.032 Uiso 1 1 calc R U . . .
C11 C 1.1279(2) 0.77901(16) 0.3209(2) 0.0243(6) Uani 1 1 d . . . . .
H11A H 1.190291 0.750813 0.338705 0.036 Uiso 1 1 calc R U . . .
H11B H 1.134645 0.830548 0.351825 0.036 Uiso 1 1 calc R U . . .
H11C H 1.113626 0.782211 0.240549 0.036 Uiso 1 1 calc R U . . .
C12 C 0.9450(2) 0.78191(15) 0.3362(2) 0.0226(6) Uani 1 1 d . . . . .
H12A H 0.888797 0.756848 0.367267 0.034 Uiso 1 1 calc R U . . .
H12B H 0.932922 0.782866 0.255526 0.034 Uiso 1 1 calc R U . . .
H12C H 0.951583 0.834260 0.364152 0.034 Uiso 1 1 calc R U . . .
C13 C 0.74149(19) 0.47867(15) 0.2588(2) 0.0183(6) Uani 1 1 d . . . . .
H13A H 0.747966 0.423786 0.241703 0.022 Uiso 1 1 calc R U . . .
H13B H 0.784275 0.507217 0.211158 0.022 Uiso 1 1 calc R U . . .
C14 C 0.63445(18) 0.50218(15) 0.2295(2) 0.0160(5) Uani 1 1 d . . . . .
C15 C 0.56903(19) 0.44913(15) 0.1759(2) 0.0175(5) Uani 1 1 d . . . . .
H15 H 0.591563 0.398476 0.165803 0.021 Uiso 1 1 calc R U . . .
C16 C 0.47255(19) 0.46861(15) 0.1375(2) 0.0185(6) Uani 1 1 d . . . . .
C17 C 0.44162(18) 0.54304(15) 0.1556(2) 0.0188(6) Uani 1 1 d . . . . .
H17 H 0.375190 0.556847 0.129572 0.023 Uiso 1 1 calc R U . . .
C18 C 0.50256(19) 0.59848(15) 0.2096(2) 0.0173(5) Uani 1 1 d . . . . .
C19 C 0.60266(18) 0.57734(14) 0.2467(2) 0.0141(5) Uani 1 1 d . . . . .
C20 C 0.46218(18) 0.67924(15) 0.2275(2) 0.0186(6) Uani 1 1 d . . . . .
C21 C 0.5262(2) 0.74070(16) 0.1776(2) 0.0243(6) Uani 1 1 d . . . . .
H21A H 0.593235 0.741061 0.216999 0.036 Uiso 1 1 calc R U . . .
H21B H 0.494975 0.790770 0.184520 0.036 Uiso 1 1 calc R U . . .
H21C H 0.531184 0.729409 0.099441 0.036 Uiso 1 1 calc R U . . .
C22 C 0.4600(2) 0.69409(16) 0.3517(2) 0.0225(6) Uani 1 1 d . . . . .
H22A H 0.413116 0.658690 0.381900 0.034 Uiso 1 1 calc R U . . .
H22B H 0.438518 0.746664 0.363296 0.034 Uiso 1 1 calc R U . . .
H22C H 0.527037 0.686376 0.389229 0.034 Uiso 1 1 calc R U . . .
C23 C 0.3552(2) 0.68968(17) 0.1737(3) 0.0288(7) Uani 1 1 d . . . . .
H23A H 0.353073 0.678106 0.094771 0.043 Uiso 1 1 calc R U . . .
H23B H 0.333873 0.742507 0.183530 0.043 Uiso 1 1 calc R U . . .
H23C H 0.310175 0.655081 0.208487 0.043 Uiso 1 1 calc R U . . .
C24 C 0.4038(2) 0.41216(16) 0.0748(2) 0.0235(6) Uani 1 1 d . . . . .
H24A H 0.408157 0.418484 -0.004566 0.035 Uiso 1 1 calc R U . . .
H24B H 0.334871 0.421211 0.091682 0.035 Uiso 1 1 calc R U . . .
H24C H 0.423729 0.360162 0.096720 0.035 Uiso 1 1 calc R U . . .
C25 C 0.72558(19) 0.44458(14) 0.4514(2) 0.0189(6) Uani 1 1 d . . . . .
H25A H 0.751042 0.391567 0.452199 0.023 Uiso 1 1 calc R U . . .
H25B H 0.653537 0.443466 0.425401 0.023 Uiso 1 1 calc R U . . .
C26 C 0.7396(2) 0.47767(15) 0.5674(2) 0.0203(6) Uani 1 1 d . . . . .
H26A H 0.699503 0.447905 0.616487 0.024 Uiso 1 1 calc R U . . .
H26B H 0.810758 0.473530 0.596225 0.024 Uiso 1 1 calc R U . . .
C27 C 0.7538(2) 0.59582(16) 0.6693(2) 0.0254(6) Uani 1 1 d . . . . .
H27A H 0.826715 0.595428 0.669529 0.038 Uiso 1 1 calc R U . . .
H27B H 0.734561 0.568084 0.733993 0.038 Uiso 1 1 calc R U . . .
H27C H 0.730144 0.648621 0.671842 0.038 Uiso 1 1 calc R U . . .
C28 C 0.59815(19) 0.56532(17) 0.5632(2) 0.0238(6) Uani 1 1 d . . . . .
H28A H 0.579423 0.619250 0.566195 0.036 Uiso 1 1 calc R U . . .
H28B H 0.574066 0.538276 0.626042 0.036 Uiso 1 1 calc R U . . .
H28C H 0.568051 0.542798 0.494284 0.036 Uiso 1 1 calc R U . . .
C29 C 0.8365(2) 0.8584(2) 0.5991(3) 0.0447(9) Uani 1 1 d . . . . .
H29A H 0.872891 0.833154 0.543192 0.067 Uiso 1 1 calc R U . . .
H29B H 0.883462 0.873103 0.661919 0.067 Uiso 1 1 calc R U . . .
H29C H 0.803003 0.904016 0.567089 0.067 Uiso 1 1 calc R U . . .

loop_
_atom_site_aniso_label
_atom_site_aniso_U_11
_atom_site_aniso_U_22
_atom_site_aniso_U_33
_atom_site_aniso_U_23
_atom_site_aniso_U_13
_atom_site_aniso_U_12
Zn1 0.01764(16) 0.01033(17) 0.01707(17) -0.00019(12) 0.00322(11) -0.00065(11)
O1 0.0187(9) 0.0132(9) 0.0179(9) -0.0016(7) 0.0030(7) -0.0015(7)
O2 0.0179(9) 0.0122(9) 0.0174(9) 0.0021(7) 0.0001(7) -0.0005(7)
O3 0.0329(11) 0.0187(11) 0.0288(11) -0.0025(9) 0.0018(9) 0.0057(8)
O4 0.0485(14) 0.0361(13) 0.0321(13) -0.0105(10) 0.0118(10) 0.0059(11)
N1 0.0206(11) 0.0151(12) 0.0190(11) 0.0005(9) 0.0022(9) -0.0004(9)
N2 0.0172(10) 0.0100(11) 0.0191(11) 0.0005(9) 0.0017(8) -0.0005(8)
C1 0.0197(13) 0.0090(13) 0.0245(14) -0.0004(11) 0.0011(10) 0.0028(10)
C2 0.0170(12) 0.0115(13) 0.0191(13) 0.0019(10) -0.0008(10) 0.0023(10)
C3 0.0175(12) 0.0139(14) 0.0247(14) -0.0063(11) -0.0009(10) 0.0032(10)
C4 0.0158(12) 0.0182(14) 0.0232(14) -0.0038(11) 0.0012(10) 0.0022(10)
C5 0.0154(12) 0.0179(14) 0.0189(13) 0.0025(11) 0.0003(10) 0.0007(10)
C6 0.0165(12) 0.0126(13) 0.0165(13) 0.0003(10) 0.0000(10) 0.0012(10)
C7 0.0154(12) 0.0128(13) 0.0156(13) 0.0008(10) -0.0009(10) 0.0023(10)
C8 0.0229(14) 0.0240(16) 0.0284(16) -0.0075(12) 0.0074(11) 0.0011(11)
C9 0.0208(13) 0.0114(13) 0.0184(13) -0.0006(10) 0.0024(10) -0.0028(10)
C10 0.0288(14) 0.0144(14) 0.0207(14) -0.0025(11) 0.0029(11) -0.0052(11)
C11 0.0310(15) 0.0173(15) 0.0256(15) -0.0009(12) 0.0083(12) -0.0064(12)
C12 0.0280(14) 0.0124(14) 0.0277(15) 0.0025(11) 0.0037(11) 0.0011(11)
C13 0.0213(13) 0.0121(13) 0.0214(14) -0.0033(11) 0.0015(10) 0.0005(10)
C14 0.0190(12) 0.0144(13) 0.0153(13) 0.0011(10) 0.0045(10) -0.0014(10)
C15 0.0234(13) 0.0129(13) 0.0167(13) -0.0003(11) 0.0053(10) -0.0011(10)
C16 0.0216(13) 0.0219(15) 0.0126(13) -0.0008(11) 0.0042(10) -0.0067(11)
C17 0.0162(12) 0.0243(15) 0.0164(13) 0.0028(11) 0.0037(10) -0.0014(11)
C18 0.0209(13) 0.0166(14) 0.0149(13) 0.0026(11) 0.0053(10) -0.0002(10)
C19 0.0179(12) 0.0132(13) 0.0114(12) 0.0007(10) 0.0027(9) -0.0019(10)
C20 0.0188(13) 0.0165(14) 0.0211(14) 0.0014(11) 0.0052(10) 0.0022(10)
C21 0.0273(14) 0.0171(14) 0.0292(16) 0.0055(12) 0.0067(12) 0.0042(11)
C22 0.0254(14) 0.0170(14) 0.0263(15) -0.0016(12) 0.0081(11) 0.0006(11)
C23 0.0236(14) 0.0262(16) 0.0363(17) 0.0005(13) 0.0006(12) 0.0059(12)
C24 0.0231(14) 0.0243(15) 0.0232(15) -0.0042(12) 0.0021(11) -0.0067(11)
C25 0.0224(13) 0.0085(13) 0.0257(14) 0.0023(11) 0.0026(11) -0.0018(10)
C26 0.0238(13) 0.0156(14) 0.0218(14) 0.0053(11) 0.0033(11) -0.0001(11)
C27 0.0348(16) 0.0234(16) 0.0180(14) -0.0020(12) 0.0022(12) -0.0004(12)
C28 0.0236(14) 0.0241(16) 0.0247(15) 0.0049(12) 0.0080(11) -0.0001(11)
C29 0.0374(18) 0.055(2) 0.041(2) -0.0138(18) 0.0009(15) -0.0027(17)

loop_
_atom_type_symbol
_atom_type_description
_atom_type_scat_dispersion_real
_atom_type_scat_dispersion_imag
_atom_type_scat_source
C C 0.0033 0.0016 'International Tables Vol C Tables 4.2.6.8 and 6.1.1.4'
H H 0.0000 0.0000 'International Tables Vol C Tables 4.2.6.8 and 6.1.1.4'
N N 0.0061 0.0033 'International Tables Vol C Tables 4.2.6.8 and 6.1.1.4'
O O 0.0106 0.0060 'International Tables Vol C Tables 4.2.6.8 and 6.1.1.4'
Zn Zn 0.2839 1.4301 'International Tables Vol C Tables 4.2.6.8 and 6.1.1.4'

loop_
_geom_angle_atom_site_label_1
_geom_angle_atom_site_label_2
_geom_angle_atom_site_label_3
_geom_angle
_geom_angle_site_symmetry_1
_geom_angle_site_symmetry_3
_geom_angle_publ_flag
O1 Zn1 O2 128.44(7) . . ?
O1 Zn1 N1 110.89(8) . . ?
O2 Zn1 N1 120.66(8) . . ?
O1 Zn1 O3 96.60(7) . . ?
O2 Zn1 O3 82.45(7) . . ?
N1 Zn1 O3 90.94(8) . . ?
O1 Zn1 N2 94.39(7) . . ?
O2 Zn1 N2 91.39(7) . . ?
N1 Zn1 N2 84.33(8) . . ?
O3 Zn1 N2 168.98(8) . . ?
C7 O1 Zn1 117.85(14) . . ?
C19 O2 Zn1 123.83(15) . . ?
Zn1 O3 H3A 109.4 . . ?
Zn1 O3 H3B 111.6 . . ?
H3A O3 H3B 135.8 . . ?
C29 O4 H4 109.5 . . ?
C27 N1 C26 109.5(2) . . ?
C27 N1 C28 109.4(2) . . ?
C26 N1 C28 110.9(2) . . ?
C27 N1 Zn1 111.08(17) . . ?
C26 N1 Zn1 105.99(15) . . ?
C28 N1 Zn1 110.00(16) . . ?
C25 N2 C13 111.71(19) . . ?
C25 N2 C1 110.25(19) . . ?
C13 N2 C1 109.42(19) . . ?
C25 N2 Zn1 105.42(15) . . ?
C13 N2 Zn1 112.03(15) . . ?
C1 N2 Zn1 107.88(15) . . ?
N2 C1 C2 113.6(2) . . ?
N2 C1 H1A 108.8 . . ?
C2 C1 H1A 108.8 . . ?
N2 C1 H1B 108.8 . . ?
C2 C1 H1B 108.8 . . ?
H1A C1 H1B 107.7 . . ?
C3 C2 C7 120.4(2) . . ?
C3 C2 C1 120.4(2) . . ?
C7 C2 C1 119.1(2) . . ?
C4 C3 C2 121.7(2) . . ?
C4 C3 H3 119.2 . . ?
C2 C3 H3 119.2 . . ?
C3 C4 C5 117.3(2) . . ?
C3 C4 C8 121.7(2) . . ?
C5 C4 C8 121.0(2) . . ?
C6 C5 C4 123.6(2) . . ?
C6 C5 H5 118.2 . . ?
C4 C5 H5 118.2 . . ?
C5 C6 C7 118.2(2) . . ?
C5 C6 C9 121.3(2) . . ?
C7 C6 C9 120.5(2) . . ?
O1 C7 C2 120.0(2) . . ?
O1 C7 C6 121.5(2) . . ?
C2 C7 C6 118.5(2) . . ?
C4 C8 H8A 109.5 . . ?
C4 C8 H8B 109.5 . . ?
H8A C8 H8B 109.5 . . ?
C4 C8 H8C 109.5 . . ?
H8A C8 H8C 109.5 . . ?
H8B C8 H8C 109.5 . . ?
C11 C9 C10 106.9(2) . . ?
C11 C9 C6 112.4(2) . . ?
C10 C9 C6 111.0(2) . . ?
C11 C9 C12 107.7(2) . . ?
C10 C9 C12 110.0(2) . . ?
C6 C9 C12 108.7(2) . . ?
C9 C10 H10A 109.5 . . ?
C9 C10 H10B 109.5 . . ?
H10A C10 H10B 109.5 . . ?
C9 C10 H10C 109.5 . . ?
H10A C10 H10C 109.5 . . ?
H10B C10 H10C 109.5 . . ?
C9 C11 H11A 109.5 . . ?
C9 C11 H11B 109.5 . . ?
H11A C11 H11B 109.5 . . ?
C9 C11 H11C 109.5 . . ?
H11A C11 H11C 109.5 . . ?
H11B C11 H11C 109.5 . . ?
C9 C12 H12A 109.5 . . ?
C9 C12 H12B 109.5 . . ?
H12A C12 H12B 109.5 . . ?
C9 C12 H12C 109.5 . . ?
H12A C12 H12C 109.5 . . ?
H12B C12 H12C 109.5 . . ?
N2 C13 C14 115.2(2) . . ?
N2 C13 H13A 108.5 . . ?
C14 C13 H13A 108.5 . . ?
N2 C13 H13B 108.5 . . ?
C14 C13 H13B 108.5 . . ?
H13A C13 H13B 107.5 . . ?
C15 C14 C19 120.4(2) . . ?
C15 C14 C13 118.2(2) . . ?
C19 C14 C13 121.2(2) . . ?
C16 C15 C14 121.6(2) . . ?
C16 C15 H15 119.2 . . ?
C14 C15 H15 119.2 . . ?
C15 C16 C17 117.6(2) . . ?
C15 C16 C24 121.3(2) . . ?
C17 C16 C24 121.1(2) . . ?
C16 C17 C18 123.8(2) . . ?
C16 C17 H17 118.1 . . ?
C18 C17 H17 118.1 . . ?
C17 C18 C19 117.5(2) . . ?
C17 C18 C20 120.6(2) . . ?
C19 C18 C20 121.9(2) . . ?
O2 C19 C14 120.0(2) . . ?
O2 C19 C18 120.8(2) . . ?
C14 C19 C18 119.1(2) . . ?
C23 C20 C22 107.2(2) . . ?
C23 C20 C21 106.5(2) . . ?
C22 C20 C21 109.4(2) . . ?
C23 C20 C18 112.2(2) . . ?
C22 C20 C18 109.5(2) . . ?
C21 C20 C18 111.8(2) . . ?
C20 C21 H21A 109.5 . . ?
C20 C21 H21B 109.5 . . ?
H21A C21 H21B 109.5 . . ?
C20 C21 H21C 109.5 . . ?
H21A C21 H21C 109.5 . . ?
H21B C21 H21C 109.5 . . ?
C20 C22 H22A 109.5 . . ?
C20 C22 H22B 109.5 . . ?
H22A C22 H22B 109.5 . . ?
C20 C22 H22C 109.5 . . ?
H22A C22 H22C 109.5 . . ?
H22B C22 H22C 109.5 . . ?
C20 C23 H23A 109.5 . . ?
C20 C23 H23B 109.5 . . ?
H23A C23 H23B 109.5 . . ?
C20 C23 H23C 109.5 . . ?
H23A C23 H23C 109.5 . . ?
H23B C23 H23C 109.5 . . ?
C16 C24 H24A 109.5 . . ?
C16 C24 H24B 109.5 . . ?
H24A C24 H24B 109.5 . . ?
C16 C24 H24C 109.5 . . ?
H24A C24 H24C 109.5 . . ?
H24B C24 H24C 109.5 . . ?
N2 C25 C26 110.2(2) . . ?
N2 C25 H25A 109.6 . . ?
C26 C25 H25A 109.6 . . ?
N2 C25 H25B 109.6 . . ?
C26 C25 H25B 109.6 . . ?
H25A C25 H25B 108.1 . . ?
N1 C26 C25 111.1(2) . . ?
N1 C26 H26A 109.4 . . ?
C25 C26 H26A 109.4 . . ?
N1 C26 H26B 109.4 . . ?
C25 C26 H26B 109.4 . . ?
H26A C26 H26B 108.0 . . ?
N1 C27 H27A 109.5 . . ?
N1 C27 H27B 109.5 . . ?
H27A C27 H27B 109.5 . . ?
N1 C27 H27C 109.5 . . ?
H27A C27 H27C 109.5 . . ?
H27B C27 H27C 109.5 . . ?
N1 C28 H28A 109.5 . . ?
N1 C28 H28B 109.5 . . ?
H28A C28 H28B 109.5 . . ?
N1 C28 H28C 109.5 . . ?
H28A C28 H28C 109.5 . . ?
H28B C28 H28C 109.5 . . ?
O4 C29 H29A 109.5 . . ?
O4 C29 H29B 109.5 . . ?
H29A C29 H29B 109.5 . . ?
O4 C29 H29C 109.5 . . ?
H29A C29 H29C 109.5 . . ?
H29B C29 H29C 109.5 . . ?

loop_
_geom_bond_atom_site_label_1
_geom_bond_atom_site_label_2
_geom_bond_distance
_geom_bond_site_symmetry_2
_geom_bond_publ_flag
Zn1 O1 1.9266(16) . ?
Zn1 O2 1.9791(16) . ?
Zn1 N1 2.111(2) . ?
Zn1 O3 2.1461(19) . ?
Zn1 N2 2.167(2) . ?
O1 C7 1.334(3) . ?
O2 C19 1.347(3) . ?
O3 H3A 0.8707 . ?
O3 H3B 0.9220 . ?
O4 C29 1.354(4) . ?
O4 H4 0.8400 . ?
N1 C27 1.474(3) . ?
N1 C26 1.481(3) . ?
N1 C28 1.482(3) . ?
N2 C25 1.478(3) . ?
N2 C13 1.479(3) . ?
N2 C1 1.491(3) . ?
C1 C2 1.507(4) . ?
C1 H1A 0.9900 . ?
C1 H1B 0.9900 . ?
C2 C3 1.396(4) . ?
C2 C7 1.413(4) . ?
C3 C4 1.380(4) . ?
C3 H3 0.9500 . ?
C4 C5 1.400(4) . ?
C4 C8 1.509(4) . ?
C5 C6 1.390(4) . ?
C5 H5 0.9500 . ?
C6 C7 1.422(3) . ?
C6 C9 1.537(3) . ?
C8 H8A 0.9800 . ?
C8 H8B 0.9800 . ?
C8 H8C 0.9800 . ?
C9 C11 1.532(4) . ?
C9 C10 1.533(4) . ?
C9 C12 1.542(4) . ?
C10 H10A 0.9800 . ?
C10 H10B 0.9800 . ?
C10 H10C 0.9800 . ?
C11 H11A 0.9800 . ?
C11 H11B 0.9800 . ?
C11 H11C 0.9800 . ?
C12 H12A 0.9800 . ?
C12 H12B 0.9800 . ?
C12 H12C 0.9800 . ?
C13 C14 1.506(3) . ?
C13 H13A 0.9900 . ?
C13 H13B 0.9900 . ?
C14 C15 1.398(4) . ?
C14 C19 1.407(4) . ?
C15 C16 1.379(4) . ?
C15 H15 0.9500 . ?
C16 C17 1.393(4) . ?
C16 C24 1.511(4) . ?
C17 C18 1.396(4) . ?
C17 H17 0.9500 . ?
C18 C19 1.427(3) . ?
C18 C20 1.539(4) . ?
C20 C23 1.534(4) . ?
C20 C22 1.538(4) . ?
C20 C21 1.539(4) . ?
C21 H21A 0.9800 . ?
C21 H21B 0.9800 . ?
C21 H21C 0.9800 . ?
C22 H22A 0.9800 . ?
C22 H22B 0.9800 . ?
C22 H22C 0.9800 . ?
C23 H23A 0.9800 . ?
C23 H23B 0.9800 . ?
C23 H23C 0.9800 . ?
C24 H24A 0.9800 . ?
C24 H24B 0.9800 . ?
C24 H24C 0.9800 . ?
C25 C26 1.522(4) . ?
C25 H25A 0.9900 . ?
C25 H25B 0.9900 . ?
C26 H26A 0.9900 . ?
C26 H26B 0.9900 . ?
C27 H27A 0.9800 . ?
C27 H27B 0.9800 . ?
C27 H27C 0.9800 . ?
C28 H28A 0.9800 . ?
C28 H28B 0.9800 . ?
C28 H28C 0.9800 . ?
C29 H29A 0.9800 . ?
C29 H29B 0.9800 . ?
C29 H29C 0.9800 . ?

loop_
_geom_torsion_atom_site_label_1
_geom_torsion_atom_site_label_2
_geom_torsion_atom_site_label_3
_geom_torsion_atom_site_label_4
_geom_torsion
_geom_torsion_site_symmetry_1
_geom_torsion_site_symmetry_2
_geom_torsion_site_symmetry_3
_geom_torsion_site_symmetry_4
_geom_torsion_publ_flag
C25 N2 C1 C2 -167.8(2) . . . . ?
C13 N2 C1 C2 68.9(3) . . . . ?
Zn1 N2 C1 C2 -53.2(2) . . . . ?
N2 C1 C2 C3 -115.2(3) . . . . ?
N2 C1 C2 C7 66.5(3) . . . . ?
C7 C2 C3 C4 2.5(4) . . . . ?
C1 C2 C3 C4 -175.8(2) . . . . ?
C2 C3 C4 C5 2.5(4) . . . . ?
C2 C3 C4 C8 -176.8(2) . . . . ?
C3 C4 C5 C6 -3.8(4) . . . . ?
C8 C4 C5 C6 175.6(2) . . . . ?
C4 C5 C6 C7 -0.1(4) . . . . ?
C4 C5 C6 C9 -177.0(2) . . . . ?
Zn1 O1 C7 C2 -50.0(3) . . . . ?
Zn1 O1 C7 C6 130.93(19) . . . . ?
C3 C2 C7 O1 174.5(2) . . . . ?
C1 C2 C7 O1 -7.2(3) . . . . ?
C3 C2 C7 C6 -6.4(3) . . . . ?
C1 C2 C7 C6 171.9(2) . . . . ?
C5 C6 C7 O1 -175.7(2) . . . . ?
C9 C6 C7 O1 1.1(3) . . . . ?
C5 C6 C7 C2 5.2(3) . . . . ?
C9 C6 C7 C2 -178.0(2) . . . . ?
C5 C6 C9 C11 -8.9(3) . . . . ?
C7 C6 C9 C11 174.4(2) . . . . ?
C5 C6 C9 C10 -128.6(2) . . . . ?
C7 C6 C9 C10 54.6(3) . . . . ?
C5 C6 C9 C12 110.3(3) . . . . ?
C7 C6 C9 C12 -66.5(3) . . . . ?
C25 N2 C13 C14 63.6(3) . . . . ?
C1 N2 C13 C14 -174.0(2) . . . . ?
Zn1 N2 C13 C14 -54.4(2) . . . . ?
N2 C13 C14 C15 -128.1(2) . . . . ?
N2 C13 C14 C19 57.3(3) . . . . ?
C19 C14 C15 C16 0.7(4) . . . . ?
C13 C14 C15 C16 -173.9(2) . . . . ?
C14 C15 C16 C17 -1.1(4) . . . . ?
C14 C15 C16 C24 177.0(2) . . . . ?
C15 C16 C17 C18 0.2(4) . . . . ?
C24 C16 C17 C18 -177.9(2) . . . . ?
C16 C17 C18 C19 1.0(4) . . . . ?
C16 C17 C18 C20 -179.3(2) . . . . ?
Zn1 O2 C19 C14 -45.3(3) . . . . ?
Zn1 O2 C19 C18 137.34(19) . . . . ?
C15 C14 C19 O2 -176.9(2) . . . . ?
C13 C14 C19 O2 -2.4(4) . . . . ?
C15 C14 C19 C18 0.6(4) . . . . ?
C13 C14 C19 C18 175.0(2) . . . . ?
C17 C18 C19 O2 176.1(2) . . . . ?
C20 C18 C19 O2 -3.7(4) . . . . ?
C17 C18 C19 C14 -1.3(4) . . . . ?
C20 C18 C19 C14 178.9(2) . . . . ?
C17 C18 C20 C23 -3.6(3) . . . . ?
C19 C18 C20 C23 176.2(2) . . . . ?
C17 C18 C20 C22 115.4(3) . . . . ?
C19 C18 C20 C22 -64.9(3) . . . . ?
C17 C18 C20 C21 -123.2(3) . . . . ?
C19 C18 C20 C21 56.6(3) . . . . ?
C13 N2 C25 C26 -160.2(2) . . . . ?
C1 N2 C25 C26 77.9(2) . . . . ?
Zn1 N2 C25 C26 -38.3(2) . . . . ?
C27 N1 C26 C25 -160.6(2) . . . . ?
C28 N1 C26 C25 78.6(3) . . . . ?
Zn1 N1 C26 C25 -40.7(2) . . . . ?
N2 C25 C26 N1 55.5(3) . . . . ?
